data_7019099
loop_
_publ_author_name
'Tanakit, Alisa'
'Rouffet, Matthieu'
'Martin, David P.'
'Cohen, Seth M.'

_publ_section_title
;
 Investigating chelating sulfonamides and their use in metalloproteinase
 inhibitors.
;
_journal_issue 21
_journal_name_full 'Dalton transactions (Cambridge, England : 2003)'
_journal_page_first 6507
_journal_page_last 6515
_journal_paper_doi 10.1039/c2dt12373h
_journal_volume 41
_journal_year 2012
_chemical_formula_sum 'C36 H36 Cu2 N4 O14 S2'
_chemical_formula_weight 939.89
_chemical_name_systematic
;
?
;
_space_group_IT_number 2
_symmetry_cell_setting triclinic
_symmetry_space_group_name_Hall '-P 1'
_symmetry_space_group_name_H-M 'P -1'
_atom_sites_solution_hydrogens geom
_atom_sites_solution_primary direct
_atom_sites_solution_secondary difmap
_audit_creation_method SHELXL-97
_cell_angle_alpha 81.6850(10)
_cell_angle_beta 78.7190(10)
_cell_angle_gamma 80.1590(10)
_cell_formula_units_Z 2
_cell_length_a 8.1836(4)
_cell_length_b 14.1253(8)
_cell_length_c 17.2139(9)
_cell_measurement_reflns_used 22099
_cell_measurement_temperature 100(2)
_cell_measurement_theta_max 24.10
_cell_measurement_theta_min 1.21
_cell_volume 1909.93(17)
_computing_cell_refinement 'Bruker SAINT'
_computing_data_collection 'Bruker APEX2'
_computing_data_reduction 'Bruker SAINT'
_computing_structure_refinement 'SHELXL-97 (Sheldrick, 2008)'
_computing_structure_solution 'SHELXS-97 (Sheldrick, 2008)'
_diffrn_ambient_temperature 100(2)
_diffrn_detector_area_resol_mean 512x512
_diffrn_measured_fraction_theta_full 0.998
_diffrn_measured_fraction_theta_max 0.998
_diffrn_measurement_device_type 'Bruker APEX CCD'
_diffrn_measurement_method '\f and \w scans'
_diffrn_radiation_monochromator graphite
_diffrn_radiation_source 'fine-focus sealed tube'
_diffrn_radiation_type MoK\a
_diffrn_radiation_wavelength 0.71073
_diffrn_reflns_av_R_equivalents 0.0291
_diffrn_reflns_av_sigmaI/netI 0.0314
_diffrn_reflns_limit_h_max 9
_diffrn_reflns_limit_h_min -9
_diffrn_reflns_limit_k_max 15
_diffrn_reflns_limit_k_min -16
_diffrn_reflns_limit_l_max 19
_diffrn_reflns_limit_l_min -19
_diffrn_reflns_number 22099
_diffrn_reflns_theta_full 24.10
_diffrn_reflns_theta_max 24.10
_diffrn_reflns_theta_min 1.21
_exptl_absorpt_coefficient_mu 1.298
_exptl_absorpt_correction_T_max 0.9499
_exptl_absorpt_correction_T_min 0.7374
_exptl_absorpt_correction_type multi-scan
_exptl_absorpt_process_details 'Bruker SADABS'
_exptl_crystal_colour Blue
_exptl_crystal_density_diffrn 1.634
_exptl_crystal_density_method 'not measured'
_exptl_crystal_description Block
_exptl_crystal_F_000 964
_exptl_crystal_size_max 0.25
_exptl_crystal_size_mid 0.15
_exptl_crystal_size_min 0.04
_refine_diff_density_max 0.446
_refine_diff_density_min -0.583
_refine_diff_density_rms 0.136
_refine_ls_extinction_method none
_refine_ls_goodness_of_fit_ref 1.143
_refine_ls_hydrogen_treatment mixed
_refine_ls_matrix_type full
_refine_ls_number_parameters 535
_refine_ls_number_reflns 6061
_refine_ls_number_restraints 2
_refine_ls_restrained_S_all 1.143
_refine_ls_R_factor_all 0.0390
_refine_ls_R_factor_gt 0.0306
_refine_ls_shift/su_max 0.001
_refine_ls_shift/su_mean 0.000
_refine_ls_structure_factor_coef Fsqd
_refine_ls_weighting_details 'calc w=1/[\s^2^(Fo^2^)+(0.0469P)^2^+1.6727P] where P=(Fo^2^+2Fc^2^)/3'
_refine_ls_weighting_scheme calc
_refine_ls_wR_factor_gt 0.0808
_refine_ls_wR_factor_ref 0.0975
_reflns_number_gt 5280
_reflns_number_total 6061
_reflns_threshold_expression >2sigma(I)
_cod_data_source_file c2dt12373h.txt
_cod_data_source_block cu(oac)2(zbg-1)2
_cod_depositor_comments
;
The following automatic conversions were performed:

'_symmetry_cell_setting' value 'Triclinic' changed to 'triclinic'
according to /home/saulius/struct/CIF-dictionaries/cif_core.dic
dictionary named 'cif_core.dic' version 2.4.1 from 2010-06-29.

Automatic conversion script
Id: cif_fix_values 1715 2011-07-08 13:25:40Z adriana 
;
_cod_original_sg_symbol_H-M P-1
_cod_database_code 7019099

loop_
_symmetry_equiv_pos_as_xyz
'x, y, z'
'-x, -y, -z'

loop_
_atom_site_label
_atom_site_type_symbol
_atom_site_fract_x
_atom_site_fract_y
_atom_site_fract_z
_atom_site_U_iso_or_equiv
_atom_site_adp_type
_atom_site_occupancy
_atom_site_symmetry_multiplicity
_atom_site_calc_flag
_atom_site_refinement_flags
Cu1 Cu 0.04040(4) 0.44544(2) 0.44139(2) 0.01373(11) Uani 1 1 d .
Cu2 Cu 0.52822(5) 1.08019(3) 0.45675(2) 0.01869(12) Uani 1 1 d .
S1 S 0.36386(10) 0.59269(6) 0.19363(5) 0.01976(19) Uani 1 1 d .
S2 S 0.95110(12) 1.03515(6) 0.20262(5) 0.0299(2) Uani 1 1 d .
O1 O 0.1764(3) 0.19100(15) 0.32189(12) 0.0183(5) Uani 1 1 d .
O2 O 0.5245(3) 0.58231(17) 0.14206(13) 0.0277(6) Uani 1 1 d .
O3 O 0.3224(3) 0.66892(16) 0.24368(13) 0.0274(6) Uani 1 1 d .
O4 O 0.5508(3) 1.37682(15) 0.38205(12) 0.0181(5) Uani 1 1 d .
O5 O 1.1179(3) 1.06005(18) 0.18523(16) 0.0379(6) Uani 1 1 d .
O6 O 0.9239(4) 0.93900(17) 0.23533(15) 0.0425(7) Uani 1 1 d .
O7 O -0.0733(3) 0.55128(15) 0.37445(12) 0.0188(5) Uani 1 1 d .
O8 O -0.1405(3) 0.64385(15) 0.47462(12) 0.0183(5) Uani 1 1 d .
O9 O -0.1705(3) 0.39236(15) 0.48143(12) 0.0190(5) Uani 1 1 d .
O10 O -0.2345(3) 0.48438(15) 0.58157(12) 0.0177(5) Uani 1 1 d .
O11 O 0.7628(3) 1.01728(18) 0.43503(17) 0.0397(7) Uani 1 1 d .
O12 O 0.7144(3) 0.87860(15) 0.50863(13) 0.0209(5) Uani 1 1 d .
O13 O 0.5683(3) 1.11859(17) 0.55646(14) 0.0297(6) Uani 1 1 d .
O14 O 0.5150(3) 0.98107(16) 0.63120(13) 0.0307(6) Uani 1 1 d .
N1 N 0.1448(3) 0.34227(17) 0.35338(14) 0.0152(5) Uani 1 1 d .
N2 N 0.3434(3) 0.49469(18) 0.25469(15) 0.0171(6) Uani 1 1 d D
H2N H 0.310(4) 0.504(2) 0.3038(12) 0.020 Uiso 1 1 d D
N3 N 0.5759(3) 1.21625(18) 0.38541(14) 0.0161(6) Uani 1 1 d .
N4 N 0.8301(4) 1.1030(2) 0.26642(16) 0.0275(7) Uani 1 1 d D
H4N H 0.786(4) 1.070(2) 0.3075(16) 0.033 Uiso 1 1 d D
C1 C 0.2636(4) 0.3341(2) 0.28227(17) 0.0149(6) Uani 1 1 d .
C2 C 0.3566(4) 0.4009(2) 0.23283(18) 0.0172(7) Uani 1 1 d .
C3 C 0.4611(4) 0.3692(2) 0.16545(19) 0.0210(7) Uani 1 1 d .
H3 H 0.5261 0.4126 0.1303 0.025 Uiso 1 1 calc R
C4 C 0.4728(4) 0.2740(2) 0.14802(19) 0.0234(7) Uani 1 1 d .
H4 H 0.5448 0.2551 0.1007 0.028 Uiso 1 1 calc R
C5 C 0.3838(4) 0.2067(2) 0.19701(19) 0.0214(7) Uani 1 1 d .
H5 H 0.3925 0.1420 0.1856 0.026 Uiso 1 1 calc R
C6 C 0.2817(4) 0.2406(2) 0.26345(18) 0.0179(7) Uani 1 1 d .
C7 C 0.1010(4) 0.2572(2) 0.37147(18) 0.0172(7) Uani 1 1 d .
H7 H 0.0200 0.2421 0.4173 0.021 Uiso 1 1 calc R
C8 C 0.2096(4) 0.6023(2) 0.13303(18) 0.0179(7) Uani 1 1 d .
C9 C 0.2548(4) 0.6079(2) 0.05125(19) 0.0236(7) Uani 1 1 d .
H9 H 0.3700 0.6029 0.0267 0.028 Uiso 1 1 calc R
C10 C 0.1293(4) 0.6210(3) 0.0052(2) 0.0272(8) Uani 1 1 d .
H10 H 0.1599 0.6243 -0.0512 0.033 Uiso 1 1 calc R
C11 C -0.0394(4) 0.6293(2) 0.03965(19) 0.0224(7) Uani 1 1 d .
C12 C -0.0813(4) 0.6222(2) 0.12258(19) 0.0242(7) Uani 1 1 d .
H12 H -0.1964 0.6268 0.1473 0.029 Uiso 1 1 calc R
C13 C 0.0425(4) 0.6086(2) 0.1696(2) 0.0243(7) Uani 1 1 d .
H13 H 0.0129 0.6036 0.2261 0.029 Uiso 1 1 calc R
C14 C -0.1760(4) 0.6467(3) -0.0105(2) 0.0333(9) Uani 1 1 d .
H14A H -0.2864 0.6514 0.0244 0.050 Uiso 1 1 calc R
H14B H -0.1627 0.5930 -0.0424 0.050 Uiso 1 1 calc R
H14C H -0.1675 0.7072 -0.0459 0.050 Uiso 1 1 calc R
C15 C 0.6965(4) 1.2507(2) 0.32240(18) 0.0166(7) Uani 1 1 d .
C16 C 0.8155(4) 1.2035(2) 0.26500(18) 0.0192(7) Uani 1 1 d .
C17 C 0.9123(4) 1.2622(2) 0.20908(18) 0.0200(7) Uani 1 1 d .
H17 H 0.9935 1.2338 0.1683 0.024 Uiso 1 1 calc R
C18 C 0.8929(4) 1.3625(2) 0.21143(19) 0.0206(7) Uani 1 1 d .
H18 H 0.9633 1.3995 0.1727 0.025 Uiso 1 1 calc R
C19 C 0.7757(4) 1.4094(2) 0.26768(18) 0.0184(7) Uani 1 1 d .
H19 H 0.7622 1.4773 0.2692 0.022 Uiso 1 1 calc R
C20 C 0.6803(4) 1.3499(2) 0.32131(17) 0.0160(7) Uani 1 1 d .
C21 C 0.4972(4) 1.2926(2) 0.41609(18) 0.0182(7) Uani 1 1 d .
H21 H 0.4069 1.2901 0.4600 0.022 Uiso 1 1 calc R
C22 C 0.8658(4) 1.0652(2) 0.11435(19) 0.0243(8) Uani 1 1 d .
C23 C 0.7086(5) 1.0415(2) 0.1133(2) 0.0271(8) Uani 1 1 d .
H23 H 0.6489 1.0086 0.1594 0.033 Uiso 1 1 calc R
C24 C 0.6398(5) 1.0659(2) 0.0449(2) 0.0315(8) Uani 1 1 d .
H24 H 0.5314 1.0506 0.0446 0.038 Uiso 1 1 calc R
C25 C 0.7263(5) 1.1126(2) -0.0237(2) 0.0298(8) Uani 1 1 d .
C26 C 0.8840(5) 1.1344(2) -0.0219(2) 0.0309(9) Uani 1 1 d .
H26 H 0.9451 1.1658 -0.0683 0.037 Uiso 1 1 calc R
C27 C 0.9542(5) 1.1111(2) 0.0469(2) 0.0290(8) Uani 1 1 d .
H27 H 1.0624 1.1266 0.0475 0.035 Uiso 1 1 calc R
C28 C 0.6488(6) 1.1398(3) -0.0982(2) 0.0437(11) Uani 1 1 d .
H28A H 0.7264 1.1725 -0.1401 0.066 Uiso 1 1 calc R
H28B H 0.5425 1.1834 -0.0864 0.066 Uiso 1 1 calc R
H28C H 0.6272 1.0813 -0.1164 0.066 Uiso 1 1 calc R
C29 C -0.1344(4) 0.6295(2) 0.40320(18) 0.0156(7) Uani 1 1 d .
C30 C -0.2035(4) 0.7137(2) 0.34839(19) 0.0215(7) Uani 1 1 d .
H30A H -0.1111 0.7473 0.3186 0.032 Uiso 1 1 calc R
H30B H -0.2856 0.7585 0.3800 0.032 Uiso 1 1 calc R
H30C H -0.2585 0.6898 0.3109 0.032 Uiso 1 1 calc R
C31 C -0.2640(4) 0.4200(2) 0.54336(18) 0.0159(7) Uani 1 1 d .
C32 C -0.4230(4) 0.3768(2) 0.57482(19) 0.0228(7) Uani 1 1 d .
H32A H -0.5161 0.4162 0.5516 0.034 Uiso 1 1 calc R
H32B H -0.4488 0.3752 0.6330 0.034 Uiso 1 1 calc R
H32C H -0.4077 0.3109 0.5604 0.034 Uiso 1 1 calc R
C33 C 0.8088(4) 0.9309(2) 0.46214(18) 0.0198(7) Uani 1 1 d .
C34 C 0.9909(4) 0.8899(3) 0.4374(2) 0.0272(8) Uani 1 1 d .
H34A H 1.0585 0.9085 0.4723 0.041 Uiso 1 1 calc R
H34B H 1.0304 0.9154 0.3821 0.041 Uiso 1 1 calc R
H34C H 1.0024 0.8193 0.4418 0.041 Uiso 1 1 calc R
C35 C 0.5543(4) 1.0644(2) 0.62208(19) 0.0210(7) Uani 1 1 d .
C36 C 0.5831(5) 1.1028(3) 0.6943(2) 0.0290(8) Uani 1 1 d .
H36A H 0.4759 1.1146 0.7310 0.043 Uiso 1 1 calc R
H36B H 0.6299 1.1634 0.6781 0.043 Uiso 1 1 calc R
H36C H 0.6624 1.0553 0.7210 0.043 Uiso 1 1 calc R

loop_
_atom_site_aniso_label
_atom_site_aniso_U_11
_atom_site_aniso_U_22
_atom_site_aniso_U_33
_atom_site_aniso_U_23
_atom_site_aniso_U_13
_atom_site_aniso_U_12
Cu1 0.0131(2) 0.0149(2) 0.0133(2) -0.00171(15) -0.00203(15) -0.00264(15)
Cu2 0.0153(2) 0.0192(2) 0.0192(2) 0.00219(16) -0.00133(16) -0.00152(16)
S1 0.0200(4) 0.0241(4) 0.0169(4) 0.0041(3) -0.0065(3) -0.0098(3)
S2 0.0447(6) 0.0206(5) 0.0219(5) -0.0055(4) -0.0071(4) 0.0063(4)
O1 0.0210(12) 0.0167(11) 0.0175(11) -0.0039(9) -0.0032(9) -0.0023(9)
O2 0.0186(12) 0.0418(15) 0.0227(12) 0.0072(11) -0.0036(10) -0.0138(11)
O3 0.0401(15) 0.0230(13) 0.0238(12) 0.0017(10) -0.0135(11) -0.0128(11)
O4 0.0167(11) 0.0204(12) 0.0172(11) -0.0042(9) -0.0034(9) -0.0007(9)
O5 0.0354(16) 0.0383(16) 0.0420(16) -0.0188(12) -0.0138(13) 0.0095(12)
O6 0.081(2) 0.0185(13) 0.0249(13) -0.0024(11) -0.0114(14) 0.0054(13)
O7 0.0220(12) 0.0179(12) 0.0165(11) -0.0018(9) -0.0056(9) -0.0011(9)
O8 0.0199(12) 0.0173(11) 0.0160(11) -0.0026(9) -0.0018(9) 0.0006(9)
O9 0.0175(12) 0.0226(12) 0.0180(11) -0.0038(9) -0.0007(10) -0.0080(9)
O10 0.0163(11) 0.0197(12) 0.0178(11) -0.0029(9) -0.0016(9) -0.0054(9)
O11 0.0182(13) 0.0305(15) 0.0556(18) 0.0185(13) 0.0065(12) 0.0024(11)
O12 0.0165(12) 0.0218(12) 0.0225(12) -0.0008(10) -0.0014(10) -0.0014(9)
O13 0.0322(14) 0.0367(14) 0.0249(13) 0.0064(11) -0.0124(11) -0.0177(11)
O14 0.0515(17) 0.0197(13) 0.0183(12) -0.0014(10) -0.0030(11) -0.0023(11)
N1 0.0141(13) 0.0168(14) 0.0146(13) -0.0016(11) -0.0039(11) -0.0007(11)
N2 0.0207(15) 0.0185(14) 0.0123(13) -0.0014(11) -0.0032(12) -0.0038(11)
N3 0.0165(14) 0.0185(14) 0.0140(13) 0.0006(11) -0.0042(11) -0.0048(11)
N4 0.045(2) 0.0167(15) 0.0157(14) -0.0003(11) 0.0018(14) -0.0006(13)
C1 0.0118(15) 0.0219(17) 0.0116(15) -0.0026(12) -0.0055(12) 0.0004(12)
C2 0.0142(16) 0.0224(17) 0.0157(16) -0.0008(13) -0.0082(13) 0.0000(13)
C3 0.0166(17) 0.0300(19) 0.0165(16) -0.0014(14) -0.0039(14) -0.0043(14)
C4 0.0194(17) 0.033(2) 0.0178(16) -0.0088(14) -0.0032(14) 0.0014(14)
C5 0.0207(17) 0.0225(18) 0.0223(17) -0.0093(14) -0.0064(14) 0.0021(14)
C6 0.0174(17) 0.0224(17) 0.0151(16) -0.0011(13) -0.0064(13) -0.0031(13)
C7 0.0152(16) 0.0218(17) 0.0154(15) -0.0047(13) -0.0058(13) 0.0009(13)
C8 0.0188(17) 0.0191(17) 0.0165(16) 0.0027(13) -0.0054(14) -0.0064(13)
C9 0.0158(17) 0.035(2) 0.0188(17) 0.0004(14) -0.0018(14) -0.0037(14)
C10 0.0239(19) 0.042(2) 0.0150(16) 0.0012(15) -0.0045(15) -0.0048(16)
C11 0.0212(18) 0.0247(18) 0.0221(17) 0.0053(14) -0.0072(14) -0.0087(14)
C12 0.0160(17) 0.033(2) 0.0216(17) 0.0039(14) -0.0004(14) -0.0077(14)
C13 0.0225(18) 0.033(2) 0.0178(16) -0.0001(14) -0.0022(14) -0.0091(15)
C14 0.0228(19) 0.055(2) 0.0231(19) 0.0081(17) -0.0100(16) -0.0127(17)
C15 0.0165(16) 0.0192(17) 0.0154(15) -0.0003(13) -0.0067(13) -0.0033(13)
C16 0.0238(18) 0.0180(17) 0.0162(16) -0.0012(13) -0.0071(14) -0.0007(13)
C17 0.0190(17) 0.0258(18) 0.0140(16) -0.0021(13) -0.0034(14) 0.0008(14)
C18 0.0173(17) 0.0264(18) 0.0191(16) 0.0028(14) -0.0069(14) -0.0060(14)
C19 0.0195(17) 0.0182(16) 0.0200(16) -0.0016(13) -0.0081(14) -0.0050(13)
C20 0.0131(16) 0.0231(17) 0.0133(15) -0.0049(13) -0.0059(13) -0.0004(13)
C21 0.0146(16) 0.0252(18) 0.0154(16) 0.0008(13) -0.0038(13) -0.0057(14)
C22 0.034(2) 0.0168(17) 0.0193(17) -0.0065(14) 0.0008(15) 0.0005(14)
C23 0.033(2) 0.0214(18) 0.0233(18) -0.0056(14) 0.0041(16) -0.0023(15)
C24 0.037(2) 0.0242(19) 0.034(2) -0.0086(16) -0.0081(18) -0.0023(16)
C25 0.048(2) 0.0146(17) 0.0268(19) -0.0062(14) -0.0077(17) -0.0002(16)
C26 0.050(2) 0.0196(18) 0.0195(18) -0.0023(14) 0.0049(17) -0.0075(16)
C27 0.037(2) 0.0232(19) 0.0273(19) -0.0064(15) 0.0003(16) -0.0088(16)
C28 0.069(3) 0.032(2) 0.032(2) -0.0062(17) -0.020(2) 0.001(2)
C29 0.0120(16) 0.0196(17) 0.0155(16) -0.0007(13) -0.0005(13) -0.0064(13)
C30 0.0248(18) 0.0193(17) 0.0188(16) -0.0008(13) -0.0047(14) 0.0008(14)
C31 0.0153(16) 0.0171(16) 0.0154(16) 0.0028(13) -0.0065(13) -0.0020(13)
C32 0.0207(18) 0.034(2) 0.0173(16) -0.0030(14) -0.0012(14) -0.0150(15)
C33 0.0169(17) 0.0237(18) 0.0182(16) -0.0004(14) -0.0035(14) -0.0026(14)
C34 0.0179(18) 0.031(2) 0.0277(19) 0.0020(15) -0.0002(15) 0.0009(15)
C35 0.0152(17) 0.0229(19) 0.0218(17) 0.0011(14) -0.0036(14) 0.0031(13)
C36 0.034(2) 0.030(2) 0.0229(18) -0.0006(15) -0.0063(16) -0.0052(16)

loop_
_atom_type_symbol
_atom_type_description
_atom_type_scat_dispersion_real
_atom_type_scat_dispersion_imag
_atom_type_scat_source
C C 0.0033 0.0016 'International Tables Vol C Tables 4.2.6.8 and 6.1.1.4'
H H 0.0000 0.0000 'International Tables Vol C Tables 4.2.6.8 and 6.1.1.4'
N N 0.0061 0.0033 'International Tables Vol C Tables 4.2.6.8 and 6.1.1.4'
O O 0.0106 0.0060 'International Tables Vol C Tables 4.2.6.8 and 6.1.1.4'
S S 0.1246 0.1234 'International Tables Vol C Tables 4.2.6.8 and 6.1.1.4'
Cu Cu 0.3201 1.2651 'International Tables Vol C Tables 4.2.6.8 and 6.1.1.4'

loop_
_geom_angle_atom_site_label_1
_geom_angle_atom_site_label_2
_geom_angle_atom_site_label_3
_geom_angle
_geom_angle_site_symmetry_1
_geom_angle_site_symmetry_3
O10 Cu1 O9 168.40(9) 2_566 .
O10 Cu1 O7 87.46(9) 2_566 .
O9 Cu1 O7 91.39(9) . .
O10 Cu1 O8 90.87(9) 2_566 2_566
O9 Cu1 O8 88.01(9) . 2_566
O7 Cu1 O8 168.71(9) . 2_566
O10 Cu1 N1 95.45(9) 2_566 .
O9 Cu1 N1 96.11(9) . .
O7 Cu1 N1 100.35(9) . .
O8 Cu1 N1 90.92(9) 2_566 .
O10 Cu1 Cu1 80.33(6) 2_566 2_566
O9 Cu1 Cu1 88.10(6) . 2_566
O7 Cu1 Cu1 88.44(6) . 2_566
O8 Cu1 Cu1 80.28(6) 2_566 2_566
N1 Cu1 Cu1 170.13(7) . 2_566
O11 Cu2 O14 88.15(12) . 2_676
O11 Cu2 O12 169.51(9) . 2_676
O14 Cu2 O12 91.49(10) 2_676 2_676
O11 Cu2 O13 89.94(12) . .
O14 Cu2 O13 169.59(9) 2_676 .
O12 Cu2 O13 88.53(10) 2_676 .
O11 Cu2 N3 94.89(10) . .
O14 Cu2 N3 95.55(9) 2_676 .
O12 Cu2 N3 95.58(9) 2_676 .
O13 Cu2 N3 94.81(9) . .
O11 Cu2 Cu2 85.24(7) . 2_676
O14 Cu2 Cu2 85.28(7) 2_676 2_676
O12 Cu2 Cu2 84.29(6) 2_676 2_676
O13 Cu2 Cu2 84.36(7) . 2_676
N3 Cu2 Cu2 179.17(7) . 2_676
O3 S1 O2 119.02(14) . .
O3 S1 N2 104.59(13) . .
O2 S1 N2 110.15(14) . .
O3 S1 C8 109.76(15) . .
O2 S1 C8 106.92(14) . .
N2 S1 C8 105.67(14) . .
O6 S2 O5 120.20(17) . .
O6 S2 N4 104.00(15) . .
O5 S2 N4 110.39(16) . .
O6 S2 C22 108.72(16) . .
O5 S2 C22 107.34(16) . .
N4 S2 C22 105.24(16) . .
C7 O1 C6 104.2(2) . .
C21 O4 C20 104.1(2) . .
C29 O7 Cu1 118.63(19) . .
C29 O8 Cu1 127.3(2) . 2_566
C31 O9 Cu1 119.36(19) . .
C31 O10 Cu1 128.03(19) . 2_566
C33 O11 Cu2 122.4(2) . .
C33 O12 Cu2 123.5(2) . 2_676
C35 O13 Cu2 123.1(2) . .
C35 O14 Cu2 122.9(2) . 2_676
C7 N1 C1 103.7(2) . .
C7 N1 Cu1 115.9(2) . .
C1 N1 Cu1 140.0(2) . .
C2 N2 S1 125.8(2) . .
C2 N2 H2N 120(2) . .
S1 N2 H2N 114(2) . .
C21 N3 C15 104.3(2) . .
C21 N3 Cu2 115.0(2) . .
C15 N3 Cu2 138.7(2) . .
C16 N4 S2 127.6(2) . .
C16 N4 H4N 119(3) . .
S2 N4 H4N 112(3) . .
C6 C1 C2 119.8(3) . .
C6 C1 N1 108.3(3) . .
C2 C1 N1 131.9(3) . .
C3 C2 C1 117.1(3) . .
C3 C2 N2 123.6(3) . .
C1 C2 N2 119.3(3) . .
C2 C3 C4 121.1(3) . .
C2 C3 H3 119.5 . .
C4 C3 H3 119.5 . .
C5 C4 C3 122.5(3) . .
C5 C4 H4 118.7 . .
C3 C4 H4 118.7 . .
C6 C5 C4 114.8(3) . .
C6 C5 H5 122.6 . .
C4 C5 H5 122.6 . .
C5 C6 O1 127.8(3) . .
C5 C6 C1 124.7(3) . .
O1 C6 C1 107.5(3) . .
N1 C7 O1 116.4(3) . .
N1 C7 H7 121.8 . .
O1 C7 H7 121.8 . .
C9 C8 C13 121.2(3) . .
C9 C8 S1 120.6(2) . .
C13 C8 S1 118.2(2) . .
C8 C9 C10 119.0(3) . .
C8 C9 H9 120.5 . .
C10 C9 H9 120.5 . .
C11 C10 C9 121.4(3) . .
C11 C10 H10 119.3 . .
C9 C10 H10 119.3 . .
C10 C11 C12 118.3(3) . .
C10 C11 C14 121.4(3) . .
C12 C11 C14 120.3(3) . .
C13 C12 C11 121.1(3) . .
C13 C12 H12 119.5 . .
C11 C12 H12 119.5 . .
C8 C13 C12 119.0(3) . .
C8 C13 H13 120.5 . .
C12 C13 H13 120.5 . .
C11 C14 H14A 109.5 . .
C11 C14 H14B 109.5 . .
H14A C14 H14B 109.5 . .
C11 C14 H14C 109.5 . .
H14A C14 H14C 109.5 . .
H14B C14 H14C 109.5 . .
C20 C15 C16 120.2(3) . .
C20 C15 N3 108.0(3) . .
C16 C15 N3 131.8(3) . .
C17 C16 C15 116.0(3) . .
C17 C16 N4 124.3(3) . .
C15 C16 N4 119.7(3) . .
C16 C17 C18 121.6(3) . .
C16 C17 H17 119.2 . .
C18 C17 H17 119.2 . .
C19 C18 C17 122.7(3) . .
C19 C18 H18 118.6 . .
C17 C18 H18 118.6 . .
C20 C19 C18 114.4(3) . .
C20 C19 H19 122.8 . .
C18 C19 H19 122.8 . .
C19 C20 O4 127.2(3) . .
C19 C20 C15 125.1(3) . .
O4 C20 C15 107.7(3) . .
N3 C21 O4 115.9(3) . .
N3 C21 H21 122.0 . .
O4 C21 H21 122.0 . .
C27 C22 C23 120.3(3) . .
C27 C22 S2 120.7(3) . .
C23 C22 S2 119.0(3) . .
C24 C23 C22 119.5(3) . .
C24 C23 H23 120.3 . .
C22 C23 H23 120.3 . .
C23 C24 C25 121.2(4) . .
C23 C24 H24 119.4 . .
C25 C24 H24 119.4 . .
C26 C25 C24 118.5(3) . .
C26 C25 C28 120.8(3) . .
C24 C25 C28 120.7(4) . .
C25 C26 C27 120.9(3) . .
C25 C26 H26 119.5 . .
C27 C26 H26 119.5 . .
C22 C27 C26 119.6(3) . .
C22 C27 H27 120.2 . .
C26 C27 H27 120.2 . .
C25 C28 H28A 109.5 . .
C25 C28 H28B 109.5 . .
H28A C28 H28B 109.5 . .
C25 C28 H28C 109.5 . .
H28A C28 H28C 109.5 . .
H28B C28 H28C 109.5 . .
O7 C29 O8 125.1(3) . .
O7 C29 C30 118.0(3) . .
O8 C29 C30 116.9(3) . .
C29 C30 H30A 109.5 . .
C29 C30 H30B 109.5 . .
H30A C30 H30B 109.5 . .
C29 C30 H30C 109.5 . .
H30A C30 H30C 109.5 . .
H30B C30 H30C 109.5 . .
O9 C31 O10 124.1(3) . .
O9 C31 C32 118.9(3) . .
O10 C31 C32 116.9(3) . .
C31 C32 H32A 109.5 . .
C31 C32 H32B 109.5 . .
H32A C32 H32B 109.5 . .
C31 C32 H32C 109.5 . .
H32A C32 H32C 109.5 . .
H32B C32 H32C 109.5 . .
O12 C33 O11 124.5(3) . .
O12 C33 C34 118.6(3) . .
O11 C33 C34 116.9(3) . .
C33 C34 H34A 109.5 . .
C33 C34 H34B 109.5 . .
H34A C34 H34B 109.5 . .
C33 C34 H34C 109.5 . .
H34A C34 H34C 109.5 . .
H34B C34 H34C 109.5 . .
O14 C35 O13 124.4(3) . .
O14 C35 C36 117.5(3) . .
O13 C35 C36 118.2(3) . .
C35 C36 H36A 109.5 . .
C35 C36 H36B 109.5 . .
H36A C36 H36B 109.5 . .
C35 C36 H36C 109.5 . .
H36A C36 H36C 109.5 . .
H36B C36 H36C 109.5 . .

loop_
_geom_bond_atom_site_label_1
_geom_bond_atom_site_label_2
_geom_bond_distance
_geom_bond_site_symmetry_2
Cu1 O10 1.960(2) 2_566
Cu1 O9 1.961(2) .
Cu1 O7 1.968(2) .
Cu1 O8 1.984(2) 2_566
Cu1 N1 2.204(2) .
Cu1 Cu1 2.6293(7) 2_566
Cu2 O11 1.961(2) .
Cu2 O14 1.964(2) 2_676
Cu2 O12 1.969(2) 2_676
Cu2 O13 1.974(2) .
Cu2 N3 2.177(2) .
Cu2 Cu2 2.5837(7) 2_676
S1 O3 1.431(2) .
S1 O2 1.433(2) .
S1 N2 1.624(3) .
S1 C8 1.765(3) .
S2 O6 1.430(3) .
S2 O5 1.432(3) .
S2 N4 1.631(3) .
S2 C22 1.762(3) .
O1 C7 1.346(4) .
O1 C6 1.381(4) .
O4 C21 1.351(4) .
O4 C20 1.380(4) .
O7 C29 1.260(4) .
O8 C29 1.265(4) .
O8 Cu1 1.984(2) 2_566
O9 C31 1.255(4) .
O10 C31 1.276(4) .
O10 Cu1 1.960(2) 2_566
O11 C33 1.263(4) .
O12 C33 1.251(4) .
O12 Cu2 1.969(2) 2_676
O13 C35 1.267(4) .
O14 C35 1.253(4) .
O14 Cu2 1.964(2) 2_676
N1 C7 1.291(4) .
N1 C1 1.412(4) .
N2 C2 1.411(4) .
N2 H2N 0.860(18) .
N3 C21 1.285(4) .
N3 C15 1.407(4) .
N4 C16 1.401(4) .
N4 H4N 0.841(18) .
C1 C6 1.383(4) .
C1 C2 1.397(4) .
C2 C3 1.381(4) .
C3 C4 1.403(5) .
C3 H3 0.9500 .
C4 C5 1.382(5) .
C4 H4 0.9500 .
C5 C6 1.372(4) .
C5 H5 0.9500 .
C7 H7 0.9500 .
C8 C9 1.378(4) .
C8 C13 1.383(4) .
C9 C10 1.389(5) .
C9 H9 0.9500 .
C10 C11 1.384(5) .
C10 H10 0.9500 .
C11 C12 1.394(5) .
C11 C14 1.508(5) .
C12 C13 1.389(5) .
C12 H12 0.9500 .
C13 H13 0.9500 .
C14 H14A 0.9800 .
C14 H14B 0.9800 .
C14 H14C 0.9800 .
C15 C20 1.382(4) .
C15 C16 1.401(4) .
C16 C17 1.392(4) .
C17 C18 1.403(5) .
C17 H17 0.9500 .
C18 C19 1.379(5) .
C18 H18 0.9500 .
C19 C20 1.374(4) .
C19 H19 0.9500 .
C21 H21 0.9500 .
C22 C27 1.380(5) .
C22 C23 1.388(5) .
C23 C24 1.378(5) .
C23 H23 0.9500 .
C24 C25 1.393(5) .
C24 H24 0.9500 .
C25 C26 1.384(5) .
C25 C28 1.513(5) .
C26 C27 1.388(5) .
C26 H26 0.9500 .
C27 H27 0.9500 .
C28 H28A 0.9800 .
C28 H28B 0.9800 .
C28 H28C 0.9800 .
C29 C30 1.509(4) .
C30 H30A 0.9800 .
C30 H30B 0.9800 .
C30 H30C 0.9800 .
C31 C32 1.503(4) .
C32 H32A 0.9800 .
C32 H32B 0.9800 .
C32 H32C 0.9800 .
C33 C34 1.505(4) .
C34 H34A 0.9800 .
C34 H34B 0.9800 .
C34 H34C 0.9800 .
C35 C36 1.499(5) .
C36 H36A 0.9800 .
C36 H36B 0.9800 .
C36 H36C 0.9800 .

loop_
_geom_hbond_atom_site_label_D
_geom_hbond_atom_site_label_H
_geom_hbond_atom_site_label_A
_geom_hbond_distance_DH
_geom_hbond_distance_HA
_geom_hbond_distance_DA
_geom_hbond_angle_DHA
_geom_hbond_site_symmetry_A
N2 H2N O10 0.860(18) 1.969(19) 2.827(3) 175(3) 2_566
N4 H4N O11 0.841(18) 2.20(2) 2.963(4) 151(3) .
